data_7004764
loop_
_publ_author_name
'Willner, Alexander'
'Hepp, Alexander'
'Mitzel, Norbert W.'

_publ_section_title
;
 Organo-aluminium and -gallium complexes with \w-NH-functional alkoxide
 ligands
;
_journal_issue 47
_journal_name_full 'Dalton Transactions'
_journal_page_first 6832
_journal_page_last 6842
_journal_paper_doi 10.1039/b811792f
_journal_year 2008
_chemical_formula_sum 'C30 H68 Ga2 N2 O2'
_chemical_formula_weight 628.30
_chemical_name_common
;
Bis-(mu2-O-(2-(tert.-butylamino)-1-propanolato-O)) -tetrakis-
(tert.-butyl)digallium
;
_chemical_name_systematic
;
Bis-{mu2-O-[2-(tert.-butylamino)-1-propanolato-O]}
-tetrakis-(tert.-butyl)digallium
;
_space_group_IT_number 15
_symmetry_cell_setting monoclinic
_symmetry_space_group_name_Hall '-C 2yc'
_symmetry_space_group_name_H-M 'C 1 2/c 1'
_atom_sites_solution_hydrogens geom
_atom_sites_solution_primary direct
_atom_sites_solution_secondary difmap
_audit_creation_method SHELXL-97
_cell_angle_alpha 90.00
_cell_angle_beta 107.305(3)
_cell_angle_gamma 90.00
_cell_formula_units_Z 8
_cell_length_a 24.362(3)
_cell_length_b 11.1489(15)
_cell_length_c 27.184(4)
_cell_measurement_reflns_used 900
_cell_measurement_temperature 153(2)
_cell_measurement_theta_max 22.5
_cell_measurement_theta_min 1
_cell_volume 7049.2(17)
_computing_cell_refinement 'SAINT (Bruker AXS, 2000)'
_computing_data_collection 'SMART (Bruker AXS, 2000)'
_computing_data_reduction 'SAINT and SADABS (Bruker AXS, 2000)'
_computing_molecular_graphics
;
ORTEP3, L.J. Farrugia, J. Appl. Cryst. (1997) 30, 565
;
_computing_publication_material 'Bruker SHELXTL'
_computing_structure_refinement 'SHELXL-97 (Sheldrick, 1997)'
_computing_structure_solution 'SHELXS-97 (Sheldrick, 1990)'
_diffrn_ambient_temperature 153(2)
_diffrn_detector_area_resol_mean 80
_diffrn_measured_fraction_theta_full 0.993
_diffrn_measured_fraction_theta_max 0.993
_diffrn_measurement_device_type 'CCD area detector'
_diffrn_measurement_method 'phi and omega scans'
_diffrn_radiation_monochromator graphite
_diffrn_radiation_source 'fine-focus sealed tube'
_diffrn_radiation_type MoK\a
_diffrn_radiation_wavelength 0.71073
_diffrn_reflns_av_R_equivalents 0.0683
_diffrn_reflns_av_sigmaI/netI 0.0690
_diffrn_reflns_limit_h_max 34
_diffrn_reflns_limit_h_min -34
_diffrn_reflns_limit_k_max 15
_diffrn_reflns_limit_k_min -15
_diffrn_reflns_limit_l_max 37
_diffrn_reflns_limit_l_min -38
_diffrn_reflns_number 40001
_diffrn_reflns_theta_full 30.11
_diffrn_reflns_theta_max 30.11
_diffrn_reflns_theta_min 1.57
_exptl_absorpt_coefficient_mu 1.554
_exptl_absorpt_correction_T_max 0.9405
_exptl_absorpt_correction_T_min 0.8355
_exptl_absorpt_correction_type multi-scan
_exptl_absorpt_process_details
;
Corrections were done with the SADABS program, utilizing the none merged
raw data obtained from the integration process. Integration and final cell
refinement were done with SAINT.

SADABS reports ratio of Tmin/Tmax = 0.868454
;
_exptl_crystal_colour colourless
_exptl_crystal_density_diffrn 1.184
_exptl_crystal_density_method 'not measured'
_exptl_crystal_description 'transparent plates'
_exptl_crystal_F_000 2720
_exptl_crystal_size_max 0.12
_exptl_crystal_size_mid 0.08
_exptl_crystal_size_min 0.04
_refine_diff_density_max 0.595
_refine_diff_density_min -0.379
_refine_diff_density_rms 0.081
_refine_ls_extinction_method none
_refine_ls_goodness_of_fit_ref 1.011
_refine_ls_hydrogen_treatment mixed
_refine_ls_matrix_type full
_refine_ls_number_parameters 360
_refine_ls_number_reflns 10299
_refine_ls_number_restraints 0
_refine_ls_restrained_S_all 1.011
_refine_ls_R_factor_all 0.0743
_refine_ls_R_factor_gt 0.0456
_refine_ls_shift/su_max 0.002
_refine_ls_shift/su_mean 0.000
_refine_ls_structure_factor_coef Fsqd
_refine_ls_weighting_details 'calc w=1/[\s^2^(Fo^2^)+(0.0357P)^2^+0.0000P] where P=(Fo^2^+2Fc^2^)/3'
_refine_ls_weighting_scheme calc
_refine_ls_wR_factor_gt 0.0873
_refine_ls_wR_factor_ref 0.0960
_reflns_number_gt 7530
_reflns_number_total 10299
_reflns_threshold_expression >2sigma(I)
_cod_data_source_file b811792f.txt
_cod_data_source_block 4d
_cod_depositor_comments
;
The following automatic conversions were performed:
'_symmetry_cell_setting' value 'Monoclinic' changed to 'monoclinic'
according to '/home/saulius/struct/CIF-dictionaries/cif_core.dic'
dictionary named 'cif_core.dic' version 2.4.1 from 2010-06-29.

Automatic conversion script
Id: cif_fix_enum 1527 2010-12-29 10:47:43Z saulius 
;
_cod_original_sg_symbol_H-M C2/c
_cod_database_code 7004764

loop_
_symmetry_equiv_pos_as_xyz
'x, y, z'
'-x, y, -z+1/2'
'x+1/2, y+1/2, z'
'-x+1/2, y+1/2, -z+1/2'
'-x, -y, -z'
'x, -y, z-1/2'
'-x+1/2, -y+1/2, -z'
'x+1/2, -y+1/2, z-1/2'

loop_
_atom_site_label
_atom_site_type_symbol
_atom_site_fract_x
_atom_site_fract_y
_atom_site_fract_z
_atom_site_U_iso_or_equiv
_atom_site_adp_type
_atom_site_occupancy
_atom_site_symmetry_multiplicity
_atom_site_calc_flag
_atom_site_refinement_flags
_atom_site_disorder_assembly
_atom_site_disorder_group
Ga1 Ga 0.387782(10) 0.85323(2) 0.103271(9) 0.01848(7) Uani 1 1 d . A .
O1 O 0.34004(6) 0.99701(12) 0.09273(6) 0.0210(3) Uani 1 1 d . . .
N1 N 0.16868(9) 0.9661(2) 0.15029(9) 0.0284(5) Uani 1 1 d . . .
H1 H 0.1913(12) 0.982(2) 0.1778(11) 0.037(9) Uiso 1 1 d . . .
C1 C 0.27898(9) 1.0100(2) 0.07859(9) 0.0261(5) Uani 1 1 d . . .
H1A H 0.2614 0.9614 0.0474 0.031 Uiso 1 1 calc R . .
H1B H 0.2689 1.0950 0.0699 0.031 Uiso 1 1 calc R . .
C2 C 0.25405(10) 0.9718(2) 0.12066(10) 0.0301(6) Uani 1 1 d . . .
H2A H 0.2561 0.8833 0.1238 0.036 Uiso 1 1 calc R . .
H2B H 0.2776 1.0061 0.1538 0.036 Uiso 1 1 calc R . .
C3 C 0.19255(10) 1.0111(2) 0.11073(9) 0.0281(5) Uani 1 1 d . . .
H3A H 0.1907 1.0998 0.1100 0.034 Uiso 1 1 calc R . .
H3B H 0.1693 0.9811 0.0766 0.034 Uiso 1 1 calc R . .
C4 C 0.11083(10) 1.0084(2) 0.14869(9) 0.0252(5) Uani 1 1 d . . .
C41 C 0.10589(12) 1.1442(2) 0.14964(12) 0.0456(8) Uani 1 1 d . . .
H41A H 0.1338 1.1757 0.1808 0.068 Uiso 1 1 calc R . .
H41B H 0.0669 1.1665 0.1495 0.068 Uiso 1 1 calc R . .
H41C H 0.1138 1.1781 0.1192 0.068 Uiso 1 1 calc R . .
C42 C 0.06736(10) 0.9585(2) 0.10087(10) 0.0336(6) Uani 1 1 d . . .
H42A H 0.0734 0.9954 0.0701 0.050 Uiso 1 1 calc R . .
H42B H 0.0284 0.9765 0.1020 0.050 Uiso 1 1 calc R . .
H42C H 0.0722 0.8714 0.0995 0.050 Uiso 1 1 calc R . .
C43 C 0.09905(11) 0.9549(3) 0.19633(10) 0.0378(6) Uani 1 1 d . . .
H43A H 0.1001 0.8672 0.1946 0.057 Uiso 1 1 calc R . .
H43B H 0.0610 0.9806 0.1976 0.057 Uiso 1 1 calc R . .
H43C H 0.1284 0.9826 0.2274 0.057 Uiso 1 1 calc R . .
C11 C 0.40097(10) 0.7683(2) 0.17066(9) 0.0254(5) Uani 1 1 d . . .
C12 C 0.41234(13) 0.8547(2) 0.21595(10) 0.0398(7) Uani 1 1 d . . .
H12A H 0.4208 0.8092 0.2482 0.060 Uiso 1 1 calc R . .
H12B H 0.3783 0.9048 0.2123 0.060 Uiso 1 1 calc R . .
H12C H 0.4452 0.9059 0.2166 0.060 Uiso 1 1 calc R . .
C13 C 0.45393(11) 0.6878(2) 0.17818(10) 0.0320(6) Uani 1 1 d . . .
H13A H 0.4878 0.7378 0.1808 0.048 Uiso 1 1 calc R . .
H13B H 0.4477 0.6333 0.1487 0.048 Uiso 1 1 calc R . .
H13C H 0.4602 0.6409 0.2099 0.048 Uiso 1 1 calc R . .
C14 C 0.34998(11) 0.6885(3) 0.17092(12) 0.0449(7) Uani 1 1 d . . .
H14A H 0.3585 0.6461 0.2039 0.067 Uiso 1 1 calc R . .
H14B H 0.3431 0.6300 0.1428 0.067 Uiso 1 1 calc R . .
H14C H 0.3156 0.7383 0.1662 0.067 Uiso 1 1 calc R . .
C21 C 0.37629(11) 0.7596(2) 0.03802(9) 0.0289(5) Uani 1 1 d . . .
C22 C 0.33146(12) 0.8153(2) -0.00794(10) 0.0391(7) Uani 1 1 d . . .
H22A H 0.3428 0.8976 -0.0131 0.059 Uiso 1 1 calc R . .
H22B H 0.2940 0.8162 -0.0014 0.059 Uiso 1 1 calc R . .
H22C H 0.3287 0.7678 -0.0389 0.059 Uiso 1 1 calc R . .
C23 C 0.35574(14) 0.6324(2) 0.04416(11) 0.0514(9) Uani 1 1 d . . .
H23A H 0.3186 0.6361 0.0512 0.077 Uiso 1 1 calc R . .
H23B H 0.3839 0.5925 0.0729 0.077 Uiso 1 1 calc R . .
H23C H 0.3516 0.5871 0.0124 0.077 Uiso 1 1 calc R . .
C24 C 0.43390(13) 0.7515(3) 0.02610(11) 0.0547(9) Uani 1 1 d . . .
H24A H 0.4291 0.7032 -0.0050 0.082 Uiso 1 1 calc R . .
H24B H 0.4626 0.7139 0.0552 0.082 Uiso 1 1 calc R . .
H24C H 0.4468 0.8323 0.0205 0.082 Uiso 1 1 calc R . .
Ga1A Ga 0.395904(10) 1.12604(2) 0.095449(9) 0.01886(7) Uani 1 1 d . A .
O1A O 0.44399(6) 0.98290(12) 0.11169(6) 0.0197(3) Uani 1 1 d . . .
N1A N 0.63114(9) 0.99726(19) 0.17162(10) 0.0291(5) Uani 1 1 d . A .
H1AA H 0.6211(15) 0.991(3) 0.1927(13) 0.057(12) Uiso 1 1 d . . .
C1A C 0.50395(11) 0.9740(3) 0.11729(19) 0.0235(8) Uani 0.875(10) 1 d P A 1
H1A1 H 0.5095 0.9575 0.0833 0.028 Uiso 0.875(10) 1 calc PR A 1
H1A2 H 0.5205 0.9061 0.1404 0.028 Uiso 0.875(10) 1 calc PR A 1
C2A C 0.53506(11) 1.0883(3) 0.13917(18) 0.0276(9) Uani 0.875(10) 1 d P A 1
H2A1 H 0.5148 1.1568 0.1184 0.033 Uiso 0.875(10) 1 calc PR A 1
H2A2 H 0.5329 1.0990 0.1747 0.033 Uiso 0.875(10) 1 calc PR A 1
C1AA C 0.5055(9) 0.9850(19) 0.1397(11) 0.020(5) Uiso 0.125(10) 1 d P A 2
H1A3 H 0.5108 1.0124 0.1755 0.023 Uiso 0.125(10) 1 calc PR A 2
H1A4 H 0.5212 0.9027 0.1413 0.023 Uiso 0.125(10) 1 calc PR A 2
C2AA C 0.5372(9) 1.063(2) 0.1156(11) 0.024(6) Uiso 0.125(10) 1 d P A 2
H2A3 H 0.5161 1.1403 0.1088 0.029 Uiso 0.125(10) 1 calc PR A 2
H2A4 H 0.5349 1.0279 0.0817 0.029 Uiso 0.125(10) 1 calc PR A 2
C3A C 0.59748(9) 1.0922(2) 0.14052(10) 0.0314(6) Uani 1 1 d . . .
H3A1 H 0.5999 1.0854 0.1049 0.038 Uiso 1 1 calc R A 1
H3A2 H 0.6140 1.1706 0.1545 0.038 Uiso 1 1 calc R A 1
C4A C 0.69427(10) 1.0081(2) 0.18523(9) 0.0243(5) Uani 1 1 d . . .
C41A C 0.71189(11) 1.0129(3) 0.13615(10) 0.0403(7) Uani 1 1 d . A .
H41D H 0.6941 0.9460 0.1136 0.060 Uiso 1 1 calc R . .
H41E H 0.7538 1.0067 0.1448 0.060 Uiso 1 1 calc R . .
H41F H 0.6992 1.0889 0.1183 0.060 Uiso 1 1 calc R . .
C42A C 0.71713(11) 1.1186(3) 0.21795(11) 0.0407(7) Uani 1 1 d . A .
H42D H 0.7032 1.1911 0.1977 0.061 Uiso 1 1 calc R . .
H42E H 0.7593 1.1176 0.2287 0.061 Uiso 1 1 calc R . .
H42F H 0.7036 1.1181 0.2485 0.061 Uiso 1 1 calc R . .
C43A C 0.71921(11) 0.8961(3) 0.21544(12) 0.0463(8) Uani 1 1 d . A .
H43D H 0.7048 0.8888 0.2454 0.069 Uiso 1 1 calc R . .
H43E H 0.7613 0.9018 0.2271 0.069 Uiso 1 1 calc R . .
H43F H 0.7076 0.8255 0.1933 0.069 Uiso 1 1 calc R . .
C11A C 0.39018(10) 1.1881(2) 0.02483(9) 0.0253(5) Uani 1 1 d . . .
C12A C 0.42329(12) 1.1110(2) -0.00312(10) 0.0379(6) Uani 1 1 d . A .
H12D H 0.4183 1.1438 -0.0376 0.057 Uiso 1 1 calc R . .
H12E H 0.4086 1.0287 -0.0061 0.057 Uiso 1 1 calc R . .
H12F H 0.4642 1.1111 0.0164 0.057 Uiso 1 1 calc R . .
C13A C 0.32685(11) 1.1911(3) -0.00740(10) 0.0424(7) Uani 1 1 d . A .
H13D H 0.3237 1.2230 -0.0417 0.064 Uiso 1 1 calc R . .
H13E H 0.3053 1.2426 0.0095 0.064 Uiso 1 1 calc R . .
H13F H 0.3110 1.1097 -0.0106 0.064 Uiso 1 1 calc R . .
C14A C 0.41406(14) 1.3154(2) 0.02792(11) 0.0469(8) Uani 1 1 d . A .
H14D H 0.4549 1.3149 0.0476 0.070 Uiso 1 1 calc R . .
H14E H 0.3930 1.3676 0.0450 0.070 Uiso 1 1 calc R . .
H14F H 0.4096 1.3454 -0.0069 0.070 Uiso 1 1 calc R . .
C21A C 0.39690(10) 1.2361(2) 0.15429(9) 0.0281(5) Uani 1 1 d . . .
C22A C 0.40255(14) 1.1683(2) 0.20412(10) 0.0456(8) Uani 1 1 d . A .
H22D H 0.4004 1.2250 0.2310 0.068 Uiso 1 1 calc R . .
H22E H 0.4396 1.1264 0.2149 0.068 Uiso 1 1 calc R . .
H22F H 0.3713 1.1097 0.1986 0.068 Uiso 1 1 calc R . .
C23A C 0.44543(13) 1.3280(2) 0.16486(11) 0.0428(7) Uani 1 1 d . A .
H23D H 0.4416 1.3759 0.1338 0.064 Uiso 1 1 calc R . .
H23E H 0.4825 1.2863 0.1745 0.064 Uiso 1 1 calc R . .
H23F H 0.4434 1.3807 0.1931 0.064 Uiso 1 1 calc R . .
C24A C 0.34013(12) 1.3042(3) 0.13950(13) 0.0541(9) Uani 1 1 d . A .
H24D H 0.3082 1.2472 0.1341 0.081 Uiso 1 1 calc R . .
H24E H 0.3361 1.3493 0.1077 0.081 Uiso 1 1 calc R . .
H24F H 0.3395 1.3599 0.1672 0.081 Uiso 1 1 calc R . .

loop_
_atom_site_aniso_label
_atom_site_aniso_U_11
_atom_site_aniso_U_22
_atom_site_aniso_U_33
_atom_site_aniso_U_23
_atom_site_aniso_U_13
_atom_site_aniso_U_12
Ga1 0.01660(12) 0.01837(12) 0.02022(13) 0.00074(9) 0.00509(10) -0.00125(9)
O1 0.0112(7) 0.0231(8) 0.0295(9) 0.0008(6) 0.0071(6) 0.0011(6)
N1 0.0167(10) 0.0461(13) 0.0244(12) 0.0065(10) 0.0093(9) 0.0023(9)
C1 0.0129(10) 0.0396(14) 0.0266(13) -0.0003(10) 0.0069(9) 0.0026(9)
C2 0.0199(12) 0.0382(14) 0.0354(14) 0.0112(11) 0.0131(11) 0.0069(10)
C3 0.0196(12) 0.0413(15) 0.0268(13) 0.0078(11) 0.0122(10) 0.0049(10)
C4 0.0209(12) 0.0297(13) 0.0292(13) -0.0051(10) 0.0137(10) -0.0041(9)
C41 0.0376(15) 0.0382(16) 0.073(2) -0.0117(14) 0.0349(16) -0.0029(12)
C42 0.0228(13) 0.0452(16) 0.0334(14) -0.0027(12) 0.0094(11) -0.0067(11)
C43 0.0309(14) 0.0553(18) 0.0327(15) -0.0038(13) 0.0180(12) -0.0080(13)
C11 0.0217(12) 0.0287(13) 0.0260(13) 0.0071(10) 0.0074(10) 0.0020(9)
C12 0.0488(17) 0.0456(17) 0.0260(14) 0.0053(12) 0.0126(13) 0.0132(13)
C13 0.0312(14) 0.0313(14) 0.0317(14) 0.0045(11) 0.0065(12) 0.0037(11)
C14 0.0320(15) 0.0469(17) 0.0555(19) 0.0274(15) 0.0127(14) 0.0007(13)
C21 0.0333(14) 0.0243(12) 0.0245(13) -0.0036(10) 0.0014(11) 0.0005(10)
C22 0.0515(18) 0.0308(14) 0.0266(14) -0.0017(11) -0.0014(13) -0.0011(13)
C23 0.075(2) 0.0223(14) 0.0410(17) -0.0031(12) -0.0077(16) -0.0042(14)
C24 0.0495(19) 0.069(2) 0.0470(19) -0.0279(17) 0.0170(16) 0.0075(17)
Ga1A 0.01685(12) 0.01779(12) 0.02339(13) -0.00098(10) 0.00824(10) 0.00108(9)
O1A 0.0117(7) 0.0213(8) 0.0269(8) 0.0002(6) 0.0068(6) 0.0011(6)
N1A 0.0153(10) 0.0354(13) 0.0365(14) 0.0116(10) 0.0077(10) -0.0017(8)
C1A 0.0126(13) 0.0243(15) 0.033(2) -0.0003(13) 0.0058(13) 0.0009(10)
C2A 0.0191(14) 0.0254(15) 0.037(2) -0.0027(14) 0.0060(13) 0.0001(11)
C3A 0.0181(12) 0.0289(13) 0.0450(16) 0.0035(11) 0.0063(11) -0.0027(10)
C4A 0.0151(11) 0.0302(13) 0.0275(13) 0.0024(10) 0.0062(9) -0.0005(9)
C41A 0.0255(14) 0.068(2) 0.0296(15) -0.0047(13) 0.0111(12) 0.0017(13)
C42A 0.0243(13) 0.0532(18) 0.0428(16) -0.0141(14) 0.0074(12) -0.0049(12)
C43A 0.0241(14) 0.0477(18) 0.061(2) 0.0199(15) 0.0037(14) 0.0011(12)
C11A 0.0259(12) 0.0251(12) 0.0261(13) 0.0028(10) 0.0096(10) 0.0003(10)
C12A 0.0444(16) 0.0400(15) 0.0386(15) 0.0048(12) 0.0263(13) 0.0015(12)
C13A 0.0349(15) 0.0592(19) 0.0310(15) 0.0117(13) 0.0068(13) 0.0060(14)
C14A 0.071(2) 0.0281(15) 0.0444(18) 0.0090(13) 0.0207(16) -0.0071(14)
C21A 0.0291(13) 0.0237(12) 0.0343(14) -0.0089(10) 0.0135(11) -0.0041(10)
C22A 0.069(2) 0.0392(16) 0.0356(16) -0.0099(13) 0.0264(16) -0.0096(15)
C23A 0.0524(18) 0.0326(15) 0.0468(18) -0.0161(13) 0.0199(15) -0.0129(13)
C24A 0.0433(18) 0.0499(19) 0.070(2) -0.0242(17) 0.0174(17) 0.0154(15)

loop_
_atom_type_symbol
_atom_type_description
_atom_type_scat_dispersion_real
_atom_type_scat_dispersion_imag
_atom_type_scat_source
C C 0.0033 0.0016 'International Tables Vol C Tables 4.2.6.8 and 6.1.1.4'
H H 0.0000 0.0000 'International Tables Vol C Tables 4.2.6.8 and 6.1.1.4'
N N 0.0061 0.0033 'International Tables Vol C Tables 4.2.6.8 and 6.1.1.4'
O O 0.0106 0.0060 'International Tables Vol C Tables 4.2.6.8 and 6.1.1.4'
Ga Ga 0.2307 1.6083 'International Tables Vol C Tables 4.2.6.8 and 6.1.1.4'

loop_
_geom_angle_atom_site_label_1
_geom_angle_atom_site_label_2
_geom_angle_atom_site_label_3
_geom_angle
_geom_angle_site_symmetry_1
_geom_angle_site_symmetry_3
_geom_angle_publ_flag
O1 Ga1 O1A 77.07(6) . . ?
O1 Ga1 C11 116.72(8) . . ?
O1A Ga1 C11 109.04(8) . . ?
O1 Ga1 C21 112.19(8) . . ?
O1A Ga1 C21 113.37(9) . . ?
C11 Ga1 C21 120.36(10) . . ?
C1 O1 Ga1 130.56(13) . . ?
C1 O1 Ga1A 126.13(13) . . ?
Ga1 O1 Ga1A 102.69(7) . . ?
C3 N1 C4 117.17(19) . . ?
C3 N1 H1 107(2) . . ?
C4 N1 H1 110(2) . . ?
O1 C1 C2 112.92(19) . . ?
O1 C1 H1A 109.0 . . ?
C2 C1 H1A 109.0 . . ?
O1 C1 H1B 109.0 . . ?
C2 C1 H1B 109.0 . . ?
H1A C1 H1B 107.8 . . ?
C3 C2 C1 112.68(19) . . ?
C3 C2 H2A 109.1 . . ?
C1 C2 H2A 109.1 . . ?
C3 C2 H2B 109.1 . . ?
C1 C2 H2B 109.1 . . ?
H2A C2 H2B 107.8 . . ?
N1 C3 C2 111.23(19) . . ?
N1 C3 H3A 109.4 . . ?
C2 C3 H3A 109.4 . . ?
N1 C3 H3B 109.4 . . ?
C2 C3 H3B 109.4 . . ?
H3A C3 H3B 108.0 . . ?
N1 C4 C42 109.02(19) . . ?
N1 C4 C41 113.4(2) . . ?
C42 C4 C41 109.9(2) . . ?
N1 C4 C43 105.6(2) . . ?
C42 C4 C43 108.9(2) . . ?
C41 C4 C43 109.8(2) . . ?
C4 C41 H41A 109.5 . . ?
C4 C41 H41B 109.5 . . ?
H41A C41 H41B 109.5 . . ?
C4 C41 H41C 109.5 . . ?
H41A C41 H41C 109.5 . . ?
H41B C41 H41C 109.5 . . ?
C4 C42 H42A 109.5 . . ?
C4 C42 H42B 109.5 . . ?
H42A C42 H42B 109.5 . . ?
C4 C42 H42C 109.5 . . ?
H42A C42 H42C 109.5 . . ?
H42B C42 H42C 109.5 . . ?
C4 C43 H43A 109.5 . . ?
C4 C43 H43B 109.5 . . ?
H43A C43 H43B 109.5 . . ?
C4 C43 H43C 109.5 . . ?
H43A C43 H43C 109.5 . . ?
H43B C43 H43C 109.5 . . ?
C12 C11 C14 108.5(2) . . ?
C12 C11 C13 108.6(2) . . ?
C14 C11 C13 108.1(2) . . ?
C12 C11 Ga1 112.42(16) . . ?
C14 C11 Ga1 111.71(17) . . ?
C13 C11 Ga1 107.36(15) . . ?
C11 C12 H12A 109.5 . . ?
C11 C12 H12B 109.5 . . ?
H12A C12 H12B 109.5 . . ?
C11 C12 H12C 109.5 . . ?
H12A C12 H12C 109.5 . . ?
H12B C12 H12C 109.5 . . ?
C11 C13 H13A 109.5 . . ?
C11 C13 H13B 109.5 . . ?
H13A C13 H13B 109.5 . . ?
C11 C13 H13C 109.5 . . ?
H13A C13 H13C 109.5 . . ?
H13B C13 H13C 109.5 . . ?
C11 C14 H14A 109.5 . . ?
C11 C14 H14B 109.5 . . ?
H14A C14 H14B 109.5 . . ?
C11 C14 H14C 109.5 . . ?
H14A C14 H14C 109.5 . . ?
H14B C14 H14C 109.5 . . ?
C22 C21 C23 106.8(2) . . ?
C22 C21 C24 109.1(2) . . ?
C23 C21 C24 108.6(2) . . ?
C22 C21 Ga1 112.97(17) . . ?
C23 C21 Ga1 110.52(18) . . ?
C24 C21 Ga1 108.77(17) . . ?
C21 C22 H22A 109.5 . . ?
C21 C22 H22B 109.5 . . ?
H22A C22 H22B 109.5 . . ?
C21 C22 H22C 109.5 . . ?
H22A C22 H22C 109.5 . . ?
H22B C22 H22C 109.5 . . ?
C21 C23 H23A 109.5 . . ?
C21 C23 H23B 109.5 . . ?
H23A C23 H23B 109.5 . . ?
C21 C23 H23C 109.5 . . ?
H23A C23 H23C 109.5 . . ?
H23B C23 H23C 109.5 . . ?
C21 C24 H24A 109.5 . . ?
C21 C24 H24B 109.5 . . ?
H24A C24 H24B 109.5 . . ?
C21 C24 H24C 109.5 . . ?
H24A C24 H24C 109.5 . . ?
H24B C24 H24C 109.5 . . ?
O1A Ga1A O1 76.85(6) . . ?
O1A Ga1A C11A 111.40(8) . . ?
O1 Ga1A C11A 111.48(8) . . ?
O1A Ga1A C21A 117.05(9) . . ?
O1 Ga1A C21A 108.70(8) . . ?
C11A Ga1A C21A 122.13(10) . . ?
C1A O1A C1AA 24.4(10) . . ?
C1A O1A Ga1A 127.46(14) . . ?
C1AA O1A Ga1A 123.8(9) . . ?
C1A O1A Ga1 128.28(15) . . ?
C1AA O1A Ga1 130.1(8) . . ?
Ga1A O1A Ga1 103.04(7) . . ?
C3A N1A C4A 116.96(19) . . ?
C3A N1A H1AA 106(3) . . ?
C4A N1A H1AA 114(3) . . ?
O1A C1A C2A 111.1(3) . . ?
O1A C1A H1A1 109.4 . . ?
C2A C1A H1A1 109.4 . . ?
O1A C1A H1A2 109.4 . . ?
C2A C1A H1A2 109.4 . . ?
H1A1 C1A H1A2 108.0 . . ?
C3A C2A C1A 114.6(3) . . ?
C3A C2A H2A1 108.6 . . ?
C1A C2A H2A1 108.6 . . ?
C3A C2A H2A2 108.6 . . ?
C1A C2A H2A2 108.6 . . ?
H2A1 C2A H2A2 107.6 . . ?
C2AA C1AA O1A 112.1(19) . . ?
C2AA C1AA H1A3 109.2 . . ?
O1A C1AA H1A3 109.2 . . ?
C2AA C1AA H1A4 109.2 . . ?
O1A C1AA H1A4 109.2 . . ?
H1A3 C1AA H1A4 107.9 . . ?
C1AA C2AA C3A 122(2) . . ?
C1AA C2AA H2A3 106.9 . . ?
C3A C2AA H2A3 106.9 . . ?
C1AA C2AA H2A4 106.9 . . ?
C3A C2AA H2A4 106.9 . . ?
H2A3 C2AA H2A4 106.7 . . ?
N1A C3A C2AA 115.2(8) . . ?
N1A C3A C2A 112.6(2) . . ?
C2AA C3A C2A 27.8(11) . . ?
N1A C3A H3A1 109.1 . . ?
C2AA C3A H3A1 82.8 . . ?
C2A C3A H3A1 109.1 . . ?
N1A C3A H3A2 109.1 . . ?
C2AA C3A H3A2 127.7 . . ?
C2A C3A H3A2 109.1 . . ?
H3A1 C3A H3A2 107.8 . . ?
N1A C4A C43A 106.71(19) . . ?
N1A C4A C41A 109.2(2) . . ?
C43A C4A C41A 109.3(2) . . ?
N1A C4A C42A 112.7(2) . . ?
C43A C4A C42A 109.3(2) . . ?
C41A C4A C42A 109.6(2) . . ?
C4A C41A H41D 109.5 . . ?
C4A C41A H41E 109.5 . . ?
H41D C41A H41E 109.5 . . ?
C4A C41A H41F 109.5 . . ?
H41D C41A H41F 109.5 . . ?
H41E C41A H41F 109.5 . . ?
C4A C42A H42D 109.5 . . ?
C4A C42A H42E 109.5 . . ?
H42D C42A H42E 109.5 . . ?
C4A C42A H42F 109.5 . . ?
H42D C42A H42F 109.5 . . ?
H42E C42A H42F 109.5 . . ?
C4A C43A H43D 109.5 . . ?
C4A C43A H43E 109.5 . . ?
H43D C43A H43E 109.5 . . ?
C4A C43A H43F 109.5 . . ?
H43D C43A H43F 109.5 . . ?
H43E C43A H43F 109.5 . . ?
C14A C11A C12A 107.6(2) . . ?
C14A C11A C13A 108.3(2) . . ?
C12A C11A C13A 108.6(2) . . ?
C14A C11A Ga1A 110.57(17) . . ?
C12A C11A Ga1A 112.66(17) . . ?
C13A C11A Ga1A 109.05(16) . . ?
C11A C12A H12D 109.5 . . ?
C11A C12A H12E 109.5 . . ?
H12D C12A H12E 109.5 . . ?
C11A C12A H12F 109.5 . . ?
H12D C12A H12F 109.5 . . ?
H12E C12A H12F 109.5 . . ?
C11A C13A H13D 109.5 . . ?
C11A C13A H13E 109.5 . . ?
H13D C13A H13E 109.5 . . ?
C11A C13A H13F 109.5 . . ?
H13D C13A H13F 109.5 . . ?
H13E C13A H13F 109.5 . . ?
C11A C14A H14D 109.5 . . ?
C11A C14A H14E 109.5 . . ?
H14D C14A H14E 109.5 . . ?
C11A C14A H14F 109.5 . . ?
H14D C14A H14F 109.5 . . ?
H14E C14A H14F 109.5 . . ?
C22A C21A C24A 108.5(2) . . ?
C22A C21A C23A 107.8(2) . . ?
C24A C21A C23A 107.9(2) . . ?
C22A C21A Ga1A 112.44(17) . . ?
C24A C21A Ga1A 107.41(18) . . ?
C23A C21A Ga1A 112.63(16) . . ?
C21A C22A H22D 109.5 . . ?
C21A C22A H22E 109.5 . . ?
H22D C22A H22E 109.5 . . ?
C21A C22A H22F 109.5 . . ?
H22D C22A H22F 109.5 . . ?
H22E C22A H22F 109.5 . . ?
C21A C23A H23D 109.5 . . ?
C21A C23A H23E 109.5 . . ?
H23D C23A H23E 109.5 . . ?
C21A C23A H23F 109.5 . . ?
H23D C23A H23F 109.5 . . ?
H23E C23A H23F 109.5 . . ?
C21A C24A H24D 109.5 . . ?
C21A C24A H24E 109.5 . . ?
H24D C24A H24E 109.5 . . ?
C21A C24A H24F 109.5 . . ?
H24D C24A H24F 109.5 . . ?
H24E C24A H24F 109.5 . . ?

loop_
_geom_bond_atom_site_label_1
_geom_bond_atom_site_label_2
_geom_bond_distance
_geom_bond_site_symmetry_2
_geom_bond_publ_flag
Ga1 O1 1.9510(14) . ?
Ga1 O1A 1.9573(14) . ?
Ga1 C11 2.002(2) . ?
Ga1 C21 2.005(2) . ?
O1 C1 1.429(2) . ?
O1 Ga1A 1.9666(14) . ?
N1 C3 1.455(3) . ?
N1 C4 1.474(3) . ?
N1 H1 0.80(3) . ?
C1 C2 1.507(3) . ?
C1 H1A 0.9900 . ?
C1 H1B 0.9900 . ?
C2 C3 1.506(3) . ?
C2 H2A 0.9900 . ?
C2 H2B 0.9900 . ?
C3 H3A 0.9900 . ?
C3 H3B 0.9900 . ?
C4 C42 1.517(3) . ?
C4 C41 1.520(3) . ?
C4 C43 1.528(3) . ?
C41 H41A 0.9800 . ?
C41 H41B 0.9800 . ?
C41 H41C 0.9800 . ?
C42 H42A 0.9800 . ?
C42 H42B 0.9800 . ?
C42 H42C 0.9800 . ?
C43 H43A 0.9800 . ?
C43 H43B 0.9800 . ?
C43 H43C 0.9800 . ?
C11 C12 1.523(3) . ?
C11 C14 1.530(3) . ?
C11 C13 1.534(3) . ?
C12 H12A 0.9800 . ?
C12 H12B 0.9800 . ?
C12 H12C 0.9800 . ?
C13 H13A 0.9800 . ?
C13 H13B 0.9800 . ?
C13 H13C 0.9800 . ?
C14 H14A 0.9800 . ?
C14 H14B 0.9800 . ?
C14 H14C 0.9800 . ?
C21 C22 1.526(3) . ?
C21 C23 1.530(3) . ?
C21 C24 1.534(4) . ?
C22 H22A 0.9800 . ?
C22 H22B 0.9800 . ?
C22 H22C 0.9800 . ?
C23 H23A 0.9800 . ?
C23 H23B 0.9800 . ?
C23 H23C 0.9800 . ?
C24 H24A 0.9800 . ?
C24 H24B 0.9800 . ?
C24 H24C 0.9800 . ?
Ga1A O1A 1.9510(14) . ?
Ga1A C11A 2.006(2) . ?
Ga1A C21A 2.010(2) . ?
O1A C1A 1.426(3) . ?
O1A C1AA 1.47(2) . ?
N1A C3A 1.447(3) . ?
N1A C4A 1.476(3) . ?
N1A H1AA 0.69(3) . ?
C1A C2A 1.512(5) . ?
C1A H1A1 0.9900 . ?
C1A H1A2 0.9900 . ?
C2A C3A 1.511(4) . ?
C2A H2A1 0.9900 . ?
C2A H2A2 0.9900 . ?
C1AA C2AA 1.44(3) . ?
C1AA H1A3 0.9900 . ?
C1AA H1A4 0.9900 . ?
C2AA C3A 1.46(2) . ?
C2AA H2A3 0.9900 . ?
C2AA H2A4 0.9900 . ?
C3A H3A1 0.9900 . ?
C3A H3A2 0.9900 . ?
C4A C43A 1.519(3) . ?
C4A C41A 1.519(3) . ?
C4A C42A 1.524(3) . ?
C41A H41D 0.9800 . ?
C41A H41E 0.9800 . ?
C41A H41F 0.9800 . ?
C42A H42D 0.9800 . ?
C42A H42E 0.9800 . ?
C42A H42F 0.9800 . ?
C43A H43D 0.9800 . ?
C43A H43E 0.9800 . ?
C43A H43F 0.9800 . ?
C11A C14A 1.526(3) . ?
C11A C12A 1.527(3) . ?
C11A C13A 1.531(3) . ?
C12A H12D 0.9800 . ?
C12A H12E 0.9800 . ?
C12A H12F 0.9800 . ?
C13A H13D 0.9800 . ?
C13A H13E 0.9800 . ?
C13A H13F 0.9800 . ?
C14A H14D 0.9800 . ?
C14A H14E 0.9800 . ?
C14A H14F 0.9800 . ?
C21A C22A 1.521(4) . ?
C21A C24A 1.523(4) . ?
C21A C23A 1.526(3) . ?
C22A H22D 0.9800 . ?
C22A H22E 0.9800 . ?
C22A H22F 0.9800 . ?
C23A H23D 0.9800 . ?
C23A H23E 0.9800 . ?
C23A H23F 0.9800 . ?
C24A H24D 0.9800 . ?
C24A H24E 0.9800 . ?
C24A H24F 0.9800 . ?

loop_
_geom_torsion_atom_site_label_1
_geom_torsion_atom_site_label_2
_geom_torsion_atom_site_label_3
_geom_torsion_atom_site_label_4
_geom_torsion
_geom_torsion_site_symmetry_1
_geom_torsion_site_symmetry_2
_geom_torsion_site_symmetry_3
_geom_torsion_site_symmetry_4
_geom_torsion_publ_flag
O1A Ga1 O1 C1 175.80(19) . . . . ?
C11 Ga1 O1 C1 -79.18(19) . . . . ?
C21 Ga1 O1 C1 65.6(2) . . . . ?
O1A Ga1 O1 Ga1A 4.56(6) . . . . ?
C11 Ga1 O1 Ga1A 109.59(9) . . . . ?
C21 Ga1 O1 Ga1A -105.68(10) . . . . ?
Ga1 O1 C1 C2 69.9(3) . . . . ?
Ga1A O1 C1 C2 -120.66(19) . . . . ?
O1 C1 C2 C3 167.0(2) . . . . ?
C4 N1 C3 C2 173.6(2) . . . . ?
C1 C2 C3 N1 176.3(2) . . . . ?
C3 N1 C4 C42 67.3(3) . . . . ?
C3 N1 C4 C41 -55.6(3) . . . . ?
C3 N1 C4 C43 -175.9(2) . . . . ?
O1 Ga1 C11 C12 -41.77(19) . . . . ?
O1A Ga1 C11 C12 42.99(19) . . . . ?
C21 Ga1 C11 C12 176.51(17) . . . . ?
O1 Ga1 C11 C14 80.46(19) . . . . ?
O1A Ga1 C11 C14 165.21(17) . . . . ?
C21 Ga1 C11 C14 -61.3(2) . . . . ?
O1 Ga1 C11 C13 -161.14(14) . . . . ?
O1A Ga1 C11 C13 -76.38(17) . . . . ?
C21 Ga1 C11 C13 57.14(19) . . . . ?
O1 Ga1 C21 C22 -1.3(2) . . . . ?
O1A Ga1 C21 C22 -86.33(19) . . . . ?
C11 Ga1 C21 C22 141.97(18) . . . . ?
O1 Ga1 C21 C23 -120.90(18) . . . . ?
O1A Ga1 C21 C23 154.10(18) . . . . ?
C11 Ga1 C21 C23 22.4(2) . . . . ?
O1 Ga1 C21 C24 120.02(18) . . . . ?
O1A Ga1 C21 C24 35.0(2) . . . . ?
C11 Ga1 C21 C24 -96.7(2) . . . . ?
C1 O1 Ga1A O1A -176.34(18) . . . . ?
Ga1 O1 Ga1A O1A -4.58(6) . . . . ?
C1 O1 Ga1A C11A -68.24(18) . . . . ?
Ga1 O1 Ga1A C11A 103.52(9) . . . . ?
C1 O1 Ga1A C21A 69.21(18) . . . . ?
Ga1 O1 Ga1A C21A -119.04(9) . . . . ?
O1 Ga1A O1A C1A 172.7(3) . . . . ?
C11A Ga1A O1A C1A 64.5(3) . . . . ?
C21A Ga1A O1A C1A -82.8(3) . . . . ?
O1 Ga1A O1A C1AA -157.5(13) . . . . ?
C11A Ga1A O1A C1AA 94.3(13) . . . . ?
C21A Ga1A O1A C1AA -53.0(13) . . . . ?
O1 Ga1A O1A Ga1 4.57(6) . . . . ?
C11A Ga1A O1A Ga1 -103.62(9) . . . . ?
C21A Ga1A O1A Ga1 109.07(9) . . . . ?
O1 Ga1 O1A C1A -172.6(3) . . . . ?
C11 Ga1 O1A C1A 73.3(3) . . . . ?
C21 Ga1 O1A C1A -63.7(3) . . . . ?
O1 Ga1 O1A C1AA 155.9(15) . . . . ?
C11 Ga1 O1A C1AA 41.8(15) . . . . ?
C21 Ga1 O1A C1AA -95.3(15) . . . . ?
O1 Ga1 O1A Ga1A -4.61(6) . . . . ?
C11 Ga1 O1A Ga1A -118.73(9) . . . . ?
C21 Ga1 O1A Ga1A 104.23(9) . . . . ?
C1AA O1A C1A C2A -58(2) . . . . ?
Ga1A O1A C1A C2A 32.7(5) . . . . ?
Ga1 O1A C1A C2A -162.1(3) . . . . ?
O1A C1A C2A C3A -173.1(2) . . . . ?
C1A O1A C1AA C2AA 52(3) . . . . ?
Ga1A O1A C1AA C2AA -55(3) . . . . ?
Ga1 O1A C1AA C2AA 147.9(17) . . . . ?
O1A C1AA C2AA C3A 171.5(14) . . . . ?
C4A N1A C3A C2AA 163.1(14) . . . . ?
C4A N1A C3A C2A -166.6(3) . . . . ?
C1AA C2AA C3A N1A 33(3) . . . . ?
C1AA C2AA C3A C2A -58(3) . . . . ?
C1A C2A C3A N1A -60.2(5) . . . . ?
C1A C2A C3A C2AA 41.4(18) . . . . ?
C3A N1A C4A C43A -177.5(2) . . . . ?
C3A N1A C4A C41A -59.4(3) . . . . ?
C3A N1A C4A C42A 62.5(3) . . . . ?
O1A Ga1A C11A C14A -119.29(18) . . . . ?
O1 Ga1A C11A C14A 156.94(17) . . . . ?
C21A Ga1A C11A C14A 26.1(2) . . . . ?
O1A Ga1A C11A C12A 1.1(2) . . . . ?
O1 Ga1A C11A C12A -82.68(18) . . . . ?
C21A Ga1A C11A C12A 146.48(17) . . . . ?
O1A Ga1A C11A C13A 121.75(17) . . . . ?
O1 Ga1A C11A C13A 37.97(19) . . . . ?
C21A Ga1A C11A C13A -92.87(19) . . . . ?
O1A Ga1A C21A C22A -35.4(2) . . . . ?
O1 Ga1A C21A C22A 49.0(2) . . . . ?
C11A Ga1A C21A C22A -178.98(17) . . . . ?
O1A Ga1A C21A C24A -154.72(17) . . . . ?
O1 Ga1A C21A C24A -70.3(2) . . . . ?
C11A Ga1A C21A C24A 61.7(2) . . . . ?
O1A Ga1A C21A C23A 86.7(2) . . . . ?
O1 Ga1A C21A C23A 171.10(17) . . . . ?
C11A Ga1A C21A C23A -56.9(2) . . . . ?
